data_4119558
loop_
_publ_author_name
'Wen Zhang'
'Heng-Yun Ye'
'Robert Graf'
'Hans W. Spiess'
'Ye-Feng Yao'
'Run-Qiang Zhu'
'Ren-Gen Xiong'

_publ_section_title
;
 Tunable and Switchable Dielectric Constant in an Amphidynamic Crystal
;
_journal_name_full 'Journal of the American Chemical Society'
_journal_page_first 5230
_journal_page_last 5233
_journal_paper_doi 10.1021/ja3110335
_journal_volume 135
_journal_year 2013
_chemical_formula_sum 'C10 H12 Co D4 K N8'
_chemical_formula_weight 350.36
_chemical_name_systematic
; 
 ? 
;
_space_group_IT_number 128
_symmetry_cell_setting tetragonal
_symmetry_space_group_name_Hall '-P 4 2n'
_symmetry_space_group_name_H-M 'P 4/m n c'
_atom_sites_solution_hydrogens ..
_atom_sites_solution_primary direct
_atom_sites_solution_secondary difmap
_audit_creation_method SHELXL-97
_cell_angle_alpha 90.00
_cell_angle_beta 90.00
_cell_angle_gamma 90.00
_cell_formula_units_Z 2
_cell_length_a 8.2371(13)
_cell_length_b 8.2371(13)
_cell_length_c 11.600(4)
_cell_measurement_reflns_used 4659
_cell_measurement_temperature 113(2)
_cell_measurement_theta_max 27.5437
_cell_measurement_theta_min 2.4789
_cell_volume 787.1(3)
_computing_structure_refinement 'SHELXL-97 (Sheldrick, 1997)'
_computing_structure_solution 'SHELXS-97 (Sheldrick, 1990)'
_diffrn_ambient_temperature 113(2)
_diffrn_measured_fraction_theta_full 0.996
_diffrn_measured_fraction_theta_max 0.996
_diffrn_radiation_monochromator graphite
_diffrn_radiation_source 'fine-focus sealed tube'
_diffrn_radiation_type MoK\a
_diffrn_radiation_wavelength 0.71073
_diffrn_reflns_av_R_equivalents 0.0864
_diffrn_reflns_av_sigmaI/netI 0.0247
_diffrn_reflns_limit_h_max 10
_diffrn_reflns_limit_h_min -10
_diffrn_reflns_limit_k_max 10
_diffrn_reflns_limit_k_min -10
_diffrn_reflns_limit_l_max 14
_diffrn_reflns_limit_l_min -15
_diffrn_reflns_number 7505
_diffrn_reflns_theta_full 27.46
_diffrn_reflns_theta_max 27.46
_diffrn_reflns_theta_min 3.03
_exptl_absorpt_coefficient_mu 1.357
_exptl_absorpt_correction_T_max 1.0000
_exptl_absorpt_correction_T_min 0.8714
_exptl_absorpt_correction_type multi-scan
_exptl_crystal_colour yellow
_exptl_crystal_density_diffrn 1.478
_exptl_crystal_description block
_exptl_crystal_F_000 356
_exptl_crystal_size_max 0.3
_exptl_crystal_size_mid 0.2
_exptl_crystal_size_min 0.2
_refine_diff_density_max 1.151
_refine_diff_density_min -1.422
_refine_diff_density_rms 0.158
_refine_ls_extinction_method none
_refine_ls_goodness_of_fit_ref 1.310
_refine_ls_hydrogen_treatment ..
_refine_ls_matrix_type full
_refine_ls_number_parameters 33
_refine_ls_number_reflns 479
_refine_ls_number_restraints 0
_refine_ls_restrained_S_all 1.310
_refine_ls_R_factor_all 0.0926
_refine_ls_R_factor_gt 0.0926
_refine_ls_shift/su_max 0.000
_refine_ls_shift/su_mean 0.000
_refine_ls_structure_factor_coef Fsqd
_refine_ls_weighting_details 'calc w=1/[\s^2^(Fo^2^)+(0.0325P)^2^+12.0564P] where P=(Fo^2^+2Fc^2^)/3'
_refine_ls_weighting_scheme calc
_refine_ls_wR_factor_gt 0.1980
_refine_ls_wR_factor_ref 0.1980
_reflns_number_gt 479
_reflns_number_total 479
_reflns_threshold_expression >2sigma(I)
_cod_data_source_file ja3110335_si_002_3.cif
_cod_data_source_block 2-113K
_cod_database_code 4119558

loop_
_symmetry_equiv_pos_as_xyz
'x, y, z'
'-y, x, z'
'-x, -y, z'
'y, -x, z'
'x+1/2, -y+1/2, -z+1/2'
'y+1/2, x+1/2, -z+1/2'
'-x+1/2, y+1/2, -z+1/2'
'-y+1/2, -x+1/2, -z+1/2'
'-x, -y, -z'
'y, -x, -z'
'x, y, -z'
'-y, x, -z'
'-x-1/2, y-1/2, z-1/2'
'-y-1/2, -x-1/2, z-1/2'
'x-1/2, -y-1/2, z-1/2'
'y-1/2, x-1/2, z-1/2'

loop_
_atom_site_label
_atom_site_type_symbol
_atom_site_fract_x
_atom_site_fract_y
_atom_site_fract_z
_atom_site_U_iso_or_equiv
_atom_site_adp_type
_atom_site_occupancy
_atom_site_symmetry_multiplicity
_atom_site_calc_flag
_atom_site_refinement_flags
Co1 Co 0.0000 0.0000 0.5000 0.0109(6) Uani 1 8 d S
K1 K 0.0000 0.0000 0.0000 0.0143(8) Uani 1 8 d S
N1 N 0.0000 0.0000 0.2386(13) 0.062(5) Uani 1 4 d S
N2 N 0.1954(14) 0.3130(15) 0.5000 0.055(3) Uani 1 2 d S
C1 C 0.0000 0.0000 0.3373(11) 0.033(3) Uani 1 4 d S
C2 C 0.1273(11) 0.1958(11) 0.5000 0.0191(18) Uani 1 2 d S
C3 C -0.1039(12) 0.3961(12) 0.2500 0.058(4) Uani 1 2 d S
H3A H -0.2198(12) 0.3841(12) 0.2500 0.087 Uiso 0.50 1 d PR
H3B H -0.0598(12) 0.3448(12) 0.1823 0.087 Uiso 0.50 1 d PR
H3C H -0.0598(12) 0.3448(12) 0.3177 0.087 Uiso 0.50 1 d PR
N3 N -0.0620(14) 0.5620(14) 0.2500 0.041(5) Uani 0.50 2 d SP
D1 D -0.1078 0.6091 0.3125 0.049 Uiso 0.50 1 d PR

loop_
_atom_site_aniso_label
_atom_site_aniso_U_11
_atom_site_aniso_U_22
_atom_site_aniso_U_33
_atom_site_aniso_U_23
_atom_site_aniso_U_13
_atom_site_aniso_U_12
Co1 0.0108(7) 0.0108(7) 0.0111(11) 0.000 0.000 0.000
K1 0.0151(10) 0.0151(10) 0.0129(15) 0.000 0.000 0.000
N1 0.080(8) 0.080(8) 0.025(7) 0.000 0.000 0.000
N2 0.034(6) 0.040(6) 0.090(9) 0.000 0.000 -0.011(5)
C1 0.041(5) 0.041(5) 0.017(7) 0.000 0.000 0.000
C2 0.012(4) 0.016(4) 0.029(5) 0.000 0.000 -0.006(4)
C3 0.061(6) 0.061(6) 0.053(8) 0.004(6) -0.004(6) -0.019(7)
N3 0.048(7) 0.048(7) 0.026(8) -0.012(7) -0.012(7) 0.033(10)

loop_
_atom_type_symbol
_atom_type_description
_atom_type_scat_dispersion_real
_atom_type_scat_dispersion_imag
_atom_type_scat_source
C C 0.0033 0.0016 'International Tables Vol C Tables 4.2.6.8 and 6.1.1.4'
H H 0.0000 0.0000 'International Tables Vol C Tables 4.2.6.8 and 6.1.1.4'
Co Co 0.3494 0.9721 'International Tables Vol C Tables 4.2.6.8 and 6.1.1.4'
K K 0.2009 0.2494 'International Tables Vol C Tables 4.2.6.8 and 6.1.1.4'
N N 0.0061 0.0033 'International Tables Vol C Tables 4.2.6.8 and 6.1.1.4'
D D 0.0000 0.0000 'International Tables Vol C Tables 4.2.6.8 and 6.1.1.4'

loop_
_geom_angle_atom_site_label_1
_geom_angle_atom_site_label_2
_geom_angle_atom_site_label_3
_geom_angle
_geom_angle_site_symmetry_1
_geom_angle_site_symmetry_3
C1 Co1 C1 180.000(1) . 9_556
C1 Co1 C2 90.000(1) . 9_556
C1 Co1 C2 90.000(2) 9_556 9_556
C1 Co1 C2 90.0 . 10_556
C1 Co1 C2 90.0 9_556 10_556
C2 Co1 C2 90.000(1) 9_556 10_556
C1 Co1 C2 90.0 . 2
C1 Co1 C2 90.0 9_556 2
C2 Co1 C2 90.000(1) 9_556 2
C2 Co1 C2 180.000(1) 10_556 2
C1 Co1 C2 90.000(1) . .
C1 Co1 C2 90.000(2) 9_556 .
C2 Co1 C2 180.0(3) 9_556 .
C2 Co1 C2 90.000(1) 10_556 .
C2 Co1 C2 90.000(1) 2 .
N1 K1 N1 180.0 9 .
N1 K1 N2 90.0 9 14_665
N1 K1 N2 90.0 . 14_665
N1 K1 N2 90.0 9 6_445
N1 K1 N2 90.0 . 6_445
N2 K1 N2 180.0(2) 14_665 6_445
N1 K1 N2 90.0 9 5_455
N1 K1 N2 90.0 . 5_455
N2 K1 N2 90.0 14_665 5_455
N2 K1 N2 90.0 6_445 5_455
N1 K1 N2 90.0 9 13_655
N1 K1 N2 90.0 . 13_655
N2 K1 N2 90.0 14_665 13_655
N2 K1 N2 90.0 6_445 13_655
N2 K1 N2 180.0(2) 5_455 13_655
C1 N1 K1 180.000(1) . .
C2 N2 K1 151.7(9) . 5
N1 C1 Co1 180.000(1) . .
N2 C2 Co1 177.1(9) . .
H3A C3 H3A 78.1 6_455 .
H3A C3 H3B 66.5 6_455 .
H3A C3 H3B 109.2 . .
H3A C3 H3C 66.5 6_455 .
H3A C3 H3C 109.2 . .
H3B C3 H3C 109.3 . .
H3A C3 H3C 109.2 6_455 6_455
H3A C3 H3C 66.6 . 6_455
H3B C3 H3C 70.5 . 6_455
H3C C3 H3C 175.0 . 6_455
H3A C3 H3B 109.2 6_455 6_455
H3A C3 H3B 66.6 . 6_455
H3B C3 H3B 175.0 . 6_455
H3C C3 H3B 70.5 . 6_455
H3C C3 H3B 109.3 6_455 6_455
H3A C3 N3 110.1(6) 6_455 3_565
H3A C3 N3 171.8(6) . 3_565
H3B C3 N3 75.0(4) . 3_565
H3C C3 N3 75.0(4) . 3_565
H3C C3 N3 109.5(3) 6_455 3_565
H3B C3 N3 109.5(3) 6_455 3_565
H3A C3 N3 171.8(7) 6_455 .
H3A C3 N3 110.1(6) . .
H3B C3 N3 109.5(3) . .
H3C C3 N3 109.5(3) . .
H3C C3 N3 75.0(3) 6_455 .
H3B C3 N3 75.0(3) 6_455 .
N3 C3 N3 61.7(13) 3_565 .
C3 H3A H3B 56.9 . 6_455
C3 H3A H3C 56.9 . 6_455
H3B H3A H3C 96.2 6_455 6_455
C3 H3B H3A 56.6 . 6_455
C3 H3B H3C 54.7 . 6_455
H3A H3B H3C 92.7 6_455 6_455
C3 H3B N3 66.3(5) . 3_565
H3A H3B N3 99.4(3) 6_455 3_565
H3C H3B N3 96.4(6) 6_455 3_565
C3 H3C H3A 56.6 . 6_455
C3 H3C H3B 54.7 . 6_455
H3A H3C H3B 92.7 6_455 6_455
C3 H3C N3 66.3(5) . 3_565
H3A H3C N3 99.4(3) 6_455 3_565
H3B H3C N3 96.4(6) 6_455 3_565
C3 N3 C3 118.3(13) 3_565 .
C3 N3 N3 59.2(6) 3_565 3_565
C3 N3 N3 59.2(6) . 3_565
C3 N3 H3C 38.7(3) 3_565 3_565
C3 N3 H3C 131.7(10) . 3_565
N3 N3 H3C 83.6(6) 3_565 3_565
C3 N3 H3B 38.7(3) 3_565 3_565
C3 N3 H3B 131.7(10) . 3_565
N3 N3 H3B 83.6(6) 3_565 3_565
H3C N3 H3B 63.7(6) 3_565 3_565
C3 N3 H3C 131.7(10) 3_565 6_455
C3 N3 H3C 38.7(3) . 6_455
N3 N3 H3C 83.6(6) 3_565 6_455
H3C N3 H3C 167.1(13) 3_565 6_455
H3B N3 H3C 114.7(6) 3_565 6_455
C3 N3 H3B 131.7(10) 3_565 6_455
C3 N3 H3B 38.7(3) . 6_455
N3 N3 H3B 83.6(6) 3_565 6_455
H3C N3 H3B 114.7(6) 3_565 6_455
H3B N3 H3B 167.1(13) 3_565 6_455
H3C N3 H3B 63.7(6) 6_455 6_455
C3 N3 D1 107.4 3_565 .
C3 N3 D1 108.3 . .
N3 N3 D1 126.7 3_565 .
H3C N3 D1 68.7 3_565 .
H3B N3 D1 118.9 3_565 .
H3C N3 D1 119.8 6_455 .
H3B N3 D1 69.6 6_455 .

loop_
_geom_bond_atom_site_label_1
_geom_bond_atom_site_label_2
_geom_bond_distance
_geom_bond_site_symmetry_2
Co1 C1 1.887(13) .
Co1 C1 1.887(13) 9_556
Co1 C2 1.923(9) 9_556
Co1 C2 1.923(9) 10_556
Co1 C2 1.923(9) 2
Co1 C2 1.923(9) .
K1 N1 2.768(15) 9
K1 N1 2.768(15) .
K1 N2 2.944(12) 14_665
K1 N2 2.944(12) 6_445
K1 N2 2.944(12) 5_455
K1 N2 2.944(12) 13_655
N1 C1 1.14(2) .
N2 C2 1.117(15) .
N2 K1 2.944(12) 5
C3 H3A 0.9599 6_455
C3 H3A 0.9599 .
C3 H3B 0.9627 .
C3 H3C 0.9627 .
C3 H3C 0.9627 6_455
C3 H3B 0.9627 6_455
C3 N3 1.409(14) 3_565
C3 N3 1.409(14) .
H3A H3B 1.0549 6_455
H3A H3C 1.0549 6_455
H3B H3A 1.0548 6_455
H3B H3C 1.1113 6_455
H3C H3A 1.0548 6_455
H3C H3B 1.1113 6_455
N3 C3 1.409(14) 3_565
N3 N3 1.44(3) 3_565
N3 D1 0.9049 .

loop_
_geom_torsion_atom_site_label_1
_geom_torsion_atom_site_label_2
_geom_torsion_atom_site_label_3
_geom_torsion_atom_site_label_4
_geom_torsion
_geom_torsion_site_symmetry_1
_geom_torsion_site_symmetry_4
N1 K1 N1 C1 0.0 9 .
N2 K1 N1 C1 0(63) 14_665 .
N2 K1 N1 C1 0(100) 6_445 .
N2 K1 N1 C1 0(100) 5_455 .
N2 K1 N1 C1 0(100) 13_655 .
K1 N1 C1 Co1 0.0 . .
C1 Co1 C1 N1 0.0 9_556 .
C2 Co1 C1 N1 0(100) 9_556 .
C2 Co1 C1 N1 0(100) 10_556 .
C2 Co1 C1 N1 0(100) 2 .
C2 Co1 C1 N1 0(100) . .
K1 N2 C2 Co1 180.0 5 .
C1 Co1 C2 N2 90.0 . .
C1 Co1 C2 N2 -90.0 9_556 .
C2 Co1 C2 N2 180.0 9_556 .
C2 Co1 C2 N2 180.0 10_556 .
C2 Co1 C2 N2 0.0 2 .
H3A C3 H3A H3B 117.3 6_455 6_455
H3B C3 H3A H3B 177.0 . 6_455
H3C C3 H3A H3B 57.5 . 6_455
H3C C3 H3A H3B -125.5 6_455 6_455
N3 C3 H3A H3B -62.727(9) 3_565 6_455
N3 C3 H3A H3B -62.727(9) . 6_455
H3A C3 H3A H3C -117.3 6_455 6_455
H3B C3 H3A H3C -57.5 . 6_455
H3C C3 H3A H3C -177.0 . 6_455
H3B C3 H3A H3C 125.5 6_455 6_455
N3 C3 H3A H3C 62.727(9) 3_565 6_455
N3 C3 H3A H3C 62.727(9) . 6_455
H3A C3 H3B H3A -67.1 . 6_455
H3C C3 H3B H3A 52.3 . 6_455
H3C C3 H3B H3A -122.3 6_455 6_455
H3B C3 H3B H3A -34.1 6_455 6_455
N3 C3 H3B H3A 120.2(6) 3_565 6_455
N3 C3 H3B H3A 172.2(6) . 6_455
H3A C3 H3B H3C 122.3 6_455 6_455
H3A C3 H3B H3C 55.2 . 6_455
H3C C3 H3B H3C 174.7 . 6_455
H3B C3 H3B H3C 88.2 6_455 6_455
N3 C3 H3B H3C -117.4(6) 3_565 6_455
N3 C3 H3B H3C -65.4(6) . 6_455
H3A C3 H3B N3 -120.2(6) 6_455 3_565
H3A C3 H3B N3 172.6(6) . 3_565
H3C C3 H3B N3 -67.9(6) . 3_565
H3C C3 H3B N3 117.4(6) 6_455 3_565
H3B C3 H3B N3 -154.3(6) 6_455 3_565
N3 C3 H3B N3 52.0(12) . 3_565
H3A C3 H3C H3A 67.1 . 6_455
H3B C3 H3C H3A -52.3 . 6_455
H3C C3 H3C H3A 34.1 6_455 6_455
H3B C3 H3C H3A 122.3 6_455 6_455
N3 C3 H3C H3A -120.2(6) 3_565 6_455
N3 C3 H3C H3A -172.2(6) . 6_455
H3A C3 H3C H3B -122.3 6_455 6_455
H3A C3 H3C H3B -55.2 . 6_455
H3B C3 H3C H3B -174.7 . 6_455
H3C C3 H3C H3B -88.2 6_455 6_455
N3 C3 H3C H3B 117.4(6) 3_565 6_455
N3 C3 H3C H3B 65.4(6) . 6_455
H3A C3 H3C N3 120.2(6) 6_455 3_565
H3A C3 H3C N3 -172.6(6) . 3_565
H3B C3 H3C N3 67.9(6) . 3_565
H3C C3 H3C N3 154.3(6) 6_455 3_565
H3B C3 H3C N3 -117.4(6) 6_455 3_565
N3 C3 H3C N3 -52.0(12) . 3_565
H3A C3 N3 C3 0.0 6_455 3_565
H3A C3 N3 C3 180.0 . 3_565
H3B C3 N3 C3 -59.9(2) . 3_565
H3C C3 N3 C3 59.9(2) . 3_565
H3C C3 N3 C3 -122.43(15) 6_455 3_565
H3B C3 N3 C3 122.43(15) 6_455 3_565
N3 C3 N3 C3 0.0 3_565 3_565
H3A C3 N3 N3 0.0 6_455 3_565
H3A C3 N3 N3 180.0 . 3_565
H3B C3 N3 N3 -59.9(2) . 3_565
H3C C3 N3 N3 59.9(2) . 3_565
H3C C3 N3 N3 -122.43(15) 6_455 3_565
H3B C3 N3 N3 122.43(15) 6_455 3_565
H3A C3 N3 H3C -45.0(9) 6_455 3_565
H3A C3 N3 H3C 135.0(9) . 3_565
H3B C3 N3 H3C -104.9(7) . 3_565
H3C C3 N3 H3C 14.9(11) . 3_565
H3C C3 N3 H3C -167.4(10) 6_455 3_565
H3B C3 N3 H3C 77.4(8) 6_455 3_565
N3 C3 N3 H3C -45.0(9) 3_565 3_565
H3A C3 N3 H3B 45.0(9) 6_455 3_565
H3A C3 N3 H3B -135.0(9) . 3_565
H3B C3 N3 H3B -14.9(11) . 3_565
H3C C3 N3 H3B 104.9(7) . 3_565
H3C C3 N3 H3B -77.4(8) 6_455 3_565
H3B C3 N3 H3B 167.4(10) 6_455 3_565
N3 C3 N3 H3B 45.0(9) 3_565 3_565
H3A C3 N3 H3C 122.43(15) 6_455 6_455
H3A C3 N3 H3C -57.57(15) . 6_455
H3B C3 N3 H3C 62.6(3) . 6_455
H3C C3 N3 H3C -177.69(5) . 6_455
H3B C3 N3 H3C -115.1(3) 6_455 6_455
N3 C3 N3 H3C 122.43(15) 3_565 6_455
H3A C3 N3 H3B -122.43(15) 6_455 6_455
H3A C3 N3 H3B 57.57(15) . 6_455
H3B C3 N3 H3B 177.69(6) . 6_455
H3C C3 N3 H3B -62.6(3) . 6_455
H3C C3 N3 H3B 115.1(3) 6_455 6_455
N3 C3 N3 H3B -122.43(15) 3_565 6_455
